data_7108811
loop_
_publ_author_name
'Tzu-Tso Chen'
'Yu-Sen Chen'
'Ya-Ho Chang'
'Jung-Ching Wang'
'Yi-Fang Tsai'
'Gene-Hsiang Lee'
'Tin-Shen Kuo'
'Hua-Fen Hsu'

_publ_section_title
;
 Activation of dichloromethane by a V(III) thiolate complex: an example of
 S-based nucleophilic reactivity in an early transition metal thiolate
;
_journal_issue 11
_journal_name_full 'Chemical communications (Cambridge, England)'
_journal_page_first 1109
_journal_page_last 1111
_journal_paper_doi 10.1039/c2cc37801a
_journal_volume 49
_journal_year 2013
_chemical_formula_sum 'C79.93 H98.07 O0.56 P3 S6 Si6 V'
_chemical_formula_weight 1572.52
_chemical_name_systematic
;
?
;
_space_group_IT_number 2
_symmetry_cell_setting triclinic
_symmetry_space_group_name_Hall '-P 1'
_symmetry_space_group_name_H-M 'P -1'
_atom_sites_solution_hydrogens geom
_atom_sites_solution_primary direct
_atom_sites_solution_secondary difmap
_audit_creation_method SHELXL-97
_cell_angle_alpha 80.6212(11)
_cell_angle_beta 86.5684(12)
_cell_angle_gamma 70.7773(7)
_cell_formula_units_Z 2
_cell_length_a 13.2824(2)
_cell_length_b 16.9608(3)
_cell_length_c 20.7372(3)
_cell_measurement_reflns_used 67094
_cell_measurement_temperature 150(2)
_cell_measurement_theta_max 27.50
_cell_measurement_theta_min 1.29
_cell_volume 4352.15(12)
_computing_cell_refinement DENZO-SMN
_computing_data_collection 'NONIUS COLLECT'
_computing_data_reduction DENZO-SMN
_computing_molecular_graphics 'Bruker SHELXTL'
_computing_publication_material 'Bruker SHELXTL'
_computing_structure_refinement 'SHELXL-97 (Sheldrick, 1997)'
_computing_structure_solution 'SHELXS-97 (Sheldrick, 1990)'
_diffrn_ambient_temperature 150(2)
_diffrn_measured_fraction_theta_full 0.997
_diffrn_measured_fraction_theta_max 0.997
_diffrn_measurement_device_type 'NONIUS KappaCCD'
_diffrn_measurement_method '\w scans'
_diffrn_radiation_monochromator graphite
_diffrn_radiation_source 'fine-focus sealed tube'
_diffrn_radiation_type MoK\a
_diffrn_radiation_wavelength 0.71073
_diffrn_reflns_av_R_equivalents 0.0565
_diffrn_reflns_av_sigmaI/netI 0.0635
_diffrn_reflns_limit_h_max 17
_diffrn_reflns_limit_h_min -17
_diffrn_reflns_limit_k_max 22
_diffrn_reflns_limit_k_min -22
_diffrn_reflns_limit_l_max 26
_diffrn_reflns_limit_l_min -26
_diffrn_reflns_number 67094
_diffrn_reflns_theta_full 27.50
_diffrn_reflns_theta_max 27.50
_diffrn_reflns_theta_min 1.29
_exptl_absorpt_coefficient_mu 0.436
_exptl_absorpt_correction_T_max 0.934
_exptl_absorpt_correction_T_min 0.775
_exptl_absorpt_correction_type multi-scan
_exptl_crystal_colour red-brown
_exptl_crystal_density_diffrn 1.200
_exptl_crystal_density_method 'not measured'
_exptl_crystal_description rod
_exptl_crystal_F_000 1660
_exptl_crystal_size_max 0.50
_exptl_crystal_size_mid 0.20
_exptl_crystal_size_min 0.16
_refine_diff_density_max 1.200
_refine_diff_density_min -0.665
_refine_diff_density_rms 0.114
_refine_ls_extinction_method none
_refine_ls_goodness_of_fit_ref 1.070
_refine_ls_hydrogen_treatment mixed
_refine_ls_matrix_type full
_refine_ls_number_parameters 880
_refine_ls_number_reflns 19900
_refine_ls_number_restraints 13
_refine_ls_restrained_S_all 1.076
_refine_ls_R_factor_all 0.0956
_refine_ls_R_factor_gt 0.0560
_refine_ls_shift/su_max 0.037
_refine_ls_shift/su_mean 0.002
_refine_ls_structure_factor_coef Fsqd
_refine_ls_weighting_details 'calc w=1/[\s^2^(Fo^2^)+(0.0838P)^2^+1.5046P] where P=(Fo^2^+2Fc^2^)/3'
_refine_ls_weighting_scheme calc
_refine_ls_wR_factor_gt 0.1456
_refine_ls_wR_factor_ref 0.1644
_reflns_number_gt 13331
_reflns_number_total 19900
_reflns_threshold_expression >2sigma(I)
_cod_data_source_file c2cc37801a.txt
_cod_data_source_block ic15446
_cod_depositor_comments
;
The following automatic conversions were performed:

'_symmetry_cell_setting' value 'Triclinic' changed to 'triclinic'
according to
/usr/data/users/saulius/automatic-downloads/retrospective/RSC/lib/dictionaries/cif_core.dic
dictionary named 'cif_core.dic' version 2.4.2 from 2011-04-26.

Automatic conversion script
Id: cif_fix_values 2281 2013-09-26 08:29:07Z andrius 
;
_cod_original_sg_symbol_H-M P-1
_cod_database_code 7108811

loop_
_symmetry_equiv_pos_as_xyz
'x, y, z'
'-x, -y, -z'

loop_
_atom_site_label
_atom_site_type_symbol
_atom_site_fract_x
_atom_site_fract_y
_atom_site_fract_z
_atom_site_U_iso_or_equiv
_atom_site_adp_type
_atom_site_occupancy
_atom_site_symmetry_multiplicity
_atom_site_calc_flag
_atom_site_refinement_flags
_atom_site_disorder_assembly
_atom_site_disorder_group
V V 0.38762(4) 0.33199(3) 0.26818(2) 0.02738(12) Uani 1 1 d . . .
S1 S 0.30765(7) 0.33781(5) 0.37527(4) 0.03389(18) Uani 1 1 d . . .
S2 S 0.54600(6) 0.20948(5) 0.28828(4) 0.03096(17) Uani 1 1 d . . .
S3 S 0.29799(8) 0.22815(7) 0.11791(4) 0.0507(2) Uani 1 1 d . A .
H3 H 0.311(3) 0.286(3) 0.1519(19) 0.076 Uiso 1 1 d . . .
S4 S 0.49335(6) 0.41081(5) 0.29751(4) 0.03343(18) Uani 1 1 d . . .
S5 S 0.22819(6) 0.41850(5) 0.21427(4) 0.03830(19) Uani 1 1 d . . .
S6 S 0.63195(7) 0.21327(5) 0.11803(4) 0.0425(2) Uani 1 1 d . . .
H6 H 0.596(3) 0.229(2) 0.1706(18) 0.064 Uiso 1 1 d . . .
P1 P 0.32176(6) 0.21161(5) 0.27426(4) 0.02815(17) Uani 1 1 d . . .
P2 P 0.45409(6) 0.39018(5) 0.15998(4) 0.02917(17) Uani 1 1 d . . .
Si1 Si 0.20786(7) 0.30536(5) 0.52516(4) 0.0334(2) Uani 1 1 d . . .
Si2 Si 0.75735(7) 0.03600(6) 0.28468(5) 0.0427(2) Uani 1 1 d . . .
Si3 Si 0.07166(10) 0.23913(9) 0.05105(6) 0.0703(4) Uani 1 1 d D . .
Si4 Si 0.73490(8) 0.40344(6) 0.34522(5) 0.0415(2) Uani 1 1 d . . .
Si5 Si 0.04346(8) 0.60656(7) 0.20486(6) 0.0542(3) Uani 1 1 d . . .
Si6 Si 0.59583(10) 0.13742(6) -0.00966(5) 0.0495(3) Uani 1 1 d . . .
C1 C 0.2995(2) 0.18104(18) 0.36075(13) 0.0286(6) Uani 1 1 d . . .
C2 C 0.2836(2) 0.24196(17) 0.40293(14) 0.0285(6) Uani 1 1 d . . .
C3 C 0.2506(2) 0.22407(17) 0.46831(14) 0.0282(6) Uani 1 1 d . . .
C4 C 0.2435(2) 0.14345(18) 0.48982(15) 0.0331(7) Uani 1 1 d . . .
H4 H 0.2216 0.1305 0.5336 0.040 Uiso 1 1 calc R . .
C5 C 0.2672(3) 0.08178(19) 0.44982(15) 0.0366(7) Uani 1 1 d . . .
H5 H 0.2658 0.0266 0.4666 0.044 Uiso 1 1 calc R . .
C6 C 0.2927(2) 0.10161(18) 0.38544(14) 0.0330(7) Uani 1 1 d . . .
H6A H 0.3060 0.0603 0.3573 0.040 Uiso 1 1 calc R . .
C7 C 0.0870(3) 0.3915(2) 0.49084(17) 0.0470(9) Uani 1 1 d . . .
H7A H 0.0580 0.4302 0.5227 0.070 Uiso 1 1 calc R . .
H7B H 0.0332 0.3670 0.4813 0.070 Uiso 1 1 calc R . .
H7C H 0.1061 0.4225 0.4505 0.070 Uiso 1 1 calc R . .
C8 C 0.3120(3) 0.3497(2) 0.54331(16) 0.0449(8) Uani 1 1 d . . .
H8A H 0.3759 0.3036 0.5597 0.067 Uiso 1 1 calc R . .
H8B H 0.2851 0.3868 0.5765 0.067 Uiso 1 1 calc R . .
H8C H 0.3298 0.3822 0.5033 0.067 Uiso 1 1 calc R . .
C9 C 0.1730(3) 0.2523(2) 0.60614(16) 0.0493(9) Uani 1 1 d . . .
H9A H 0.2365 0.2073 0.6246 0.074 Uiso 1 1 calc R . .
H9B H 0.1174 0.2280 0.6000 0.074 Uiso 1 1 calc R . .
H9C H 0.1469 0.2939 0.6361 0.074 Uiso 1 1 calc R . .
C10 C 0.4259(2) 0.11768(18) 0.25479(13) 0.0294(6) Uani 1 1 d . . .
C11 C 0.5288(2) 0.11755(18) 0.26648(13) 0.0290(6) Uani 1 1 d . . .
C12 C 0.6178(2) 0.04614(18) 0.26089(14) 0.0336(7) Uani 1 1 d . . .
C13 C 0.5984(3) -0.02279(19) 0.24063(15) 0.0386(7) Uani 1 1 d . . .
H13 H 0.6571 -0.0720 0.2362 0.046 Uiso 1 1 calc R . .
C14 C 0.4973(3) -0.0217(2) 0.22694(14) 0.0385(7) Uani 1 1 d . . .
H14 H 0.4878 -0.0692 0.2126 0.046 Uiso 1 1 calc R . .
C15 C 0.4101(3) 0.04859(19) 0.23422(14) 0.0339(7) Uani 1 1 d . . .
H15 H 0.3403 0.0497 0.2253 0.041 Uiso 1 1 calc R . .
C16 C 0.8136(3) 0.1174(2) 0.24027(19) 0.0504(9) Uani 1 1 d . . .
H16A H 0.7665 0.1738 0.2465 0.076 Uiso 1 1 calc R . .
H16B H 0.8195 0.1130 0.1936 0.076 Uiso 1 1 calc R . .
H16C H 0.8844 0.1080 0.2575 0.076 Uiso 1 1 calc R . .
C17 C 0.8507(3) -0.0682(2) 0.2664(2) 0.0666(12) Uani 1 1 d . . .
H17A H 0.8486 -0.0705 0.2196 0.100 Uiso 1 1 calc R . .
H17B H 0.8288 -0.1141 0.2915 0.100 Uiso 1 1 calc R . .
H17C H 0.9234 -0.0744 0.2786 0.100 Uiso 1 1 calc R . .
C18 C 0.7571(3) 0.0384(3) 0.37420(18) 0.0621(11) Uani 1 1 d . . .
H18A H 0.8303 0.0140 0.3906 0.093 Uiso 1 1 calc R . .
H18B H 0.7135 0.0054 0.3967 0.093 Uiso 1 1 calc R . .
H18C H 0.7274 0.0969 0.3824 0.093 Uiso 1 1 calc R . .
C19 C 0.1970(2) 0.21656(18) 0.23807(14) 0.0310(6) Uani 1 1 d . A .
C20 C 0.1867(2) 0.22493(19) 0.17011(15) 0.0358(7) Uani 1 1 d . . .
C21 C 0.0903(3) 0.2308(2) 0.14148(16) 0.0423(8) Uani 1 1 d . A .
C22 C 0.0039(3) 0.2335(2) 0.18266(19) 0.0489(9) Uani 1 1 d . . .
H22 H -0.0620 0.2372 0.1647 0.059 Uiso 1 1 calc R A .
C23 C 0.0107(3) 0.2308(2) 0.24951(18) 0.0448(8) Uani 1 1 d . A .
H23 H -0.0506 0.2348 0.2765 0.054 Uiso 1 1 calc R . .
C24 C 0.1064(2) 0.22227(19) 0.27664(16) 0.0364(7) Uani 1 1 d . . .
H24 H 0.1106 0.2203 0.3225 0.044 Uiso 1 1 calc R A .
C25 C 0.1718(6) 0.1458(5) 0.0203(4) 0.0722(17) Uiso 0.686(11) 1 d PD A 1
H25A H 0.2435 0.1497 0.0225 0.108 Uiso 0.686(11) 1 calc PR A 1
H25B H 0.1556 0.1452 -0.0251 0.108 Uiso 0.686(11) 1 calc PR A 1
H25C H 0.1687 0.0936 0.0475 0.108 Uiso 0.686(11) 1 calc PR A 1
C26 C 0.0817(9) 0.3395(6) 0.0099(6) 0.104(3) Uiso 0.686(11) 1 d PD A 1
H26A H 0.1514 0.3433 0.0188 0.157 Uiso 0.686(11) 1 calc PR A 1
H26B H 0.0253 0.3859 0.0261 0.157 Uiso 0.686(11) 1 calc PR A 1
H26C H 0.0737 0.3434 -0.0373 0.157 Uiso 0.686(11) 1 calc PR A 1
C27 C -0.0584(5) 0.2190(6) 0.0412(3) 0.0679(17) Uiso 0.686(11) 1 d PD A 1
H27A H -0.0499 0.1596 0.0576 0.102 Uiso 0.686(11) 1 calc PR A 1
H27B H -0.0776 0.2316 -0.0051 0.102 Uiso 0.686(11) 1 calc PR A 1
H27C H -0.1148 0.2552 0.0661 0.102 Uiso 0.686(11) 1 calc PR A 1
C25' C 0.1792(12) 0.1805(12) 0.0007(8) 0.0722(17) Uiso 0.314(11) 1 d PD A 2
H25D H 0.2439 0.1941 0.0066 0.108 Uiso 0.314(11) 1 calc PR A 2
H25E H 0.1583 0.1962 -0.0453 0.108 Uiso 0.314(11) 1 calc PR A 2
H25F H 0.1929 0.1198 0.0140 0.108 Uiso 0.314(11) 1 calc PR A 2
C26' C 0.049(2) 0.3542(11) 0.0186(13) 0.104(3) Uiso 0.314(11) 1 d PD A 2
H26D H 0.1141 0.3675 0.0229 0.157 Uiso 0.314(11) 1 calc PR A 2
H26E H -0.0089 0.3893 0.0437 0.157 Uiso 0.314(11) 1 calc PR A 2
H26F H 0.0286 0.3657 -0.0275 0.157 Uiso 0.314(11) 1 calc PR A 2
C27' C -0.0676(10) 0.2635(13) 0.0290(7) 0.0679(17) Uiso 0.314(11) 1 d PD A 2
H27D H -0.0982 0.3241 0.0130 0.102 Uiso 0.314(11) 1 calc PR A 2
H27E H -0.1077 0.2484 0.0676 0.102 Uiso 0.314(11) 1 calc PR A 2
H27F H -0.0717 0.2312 -0.0053 0.102 Uiso 0.314(11) 1 calc PR A 2
C28 C 0.5802(2) 0.40444(17) 0.17346(14) 0.0291(6) Uani 1 1 d . . .
C29 C 0.5976(2) 0.40795(17) 0.23890(14) 0.0294(6) Uani 1 1 d . . .
C30 C 0.6960(2) 0.41313(19) 0.25714(15) 0.0345(7) Uani 1 1 d . . .
C31 C 0.7706(2) 0.41780(19) 0.20777(16) 0.0380(7) Uani 1 1 d . . .
H31 H 0.8370 0.4214 0.2190 0.046 Uiso 1 1 calc R . .
C32 C 0.7515(2) 0.4173(2) 0.14251(16) 0.0399(8) Uani 1 1 d . . .
H32 H 0.8032 0.4228 0.1099 0.048 Uiso 1 1 calc R . .
C33 C 0.6568(2) 0.40896(19) 0.12572(15) 0.0359(7) Uani 1 1 d . . .
H33 H 0.6441 0.4063 0.0816 0.043 Uiso 1 1 calc R . .
C34 C 0.8617(3) 0.4281(3) 0.3460(2) 0.0657(12) Uani 1 1 d . . .
H34A H 0.8507 0.4861 0.3242 0.099 Uiso 1 1 calc R . .
H34B H 0.9175 0.3887 0.3230 0.099 Uiso 1 1 calc R . .
H34C H 0.8834 0.4226 0.3913 0.099 Uiso 1 1 calc R . .
C35 C 0.7579(3) 0.2918(2) 0.38473(18) 0.0572(10) Uani 1 1 d . . .
H35A H 0.7718 0.2866 0.4314 0.086 Uiso 1 1 calc R . .
H35B H 0.8194 0.2543 0.3641 0.086 Uiso 1 1 calc R . .
H35C H 0.6945 0.2761 0.3794 0.086 Uiso 1 1 calc R . .
C36 C 0.6369(3) 0.4764(3) 0.3936(2) 0.0616(11) Uani 1 1 d . . .
H36A H 0.5741 0.4582 0.4026 0.092 Uiso 1 1 calc R . .
H36B H 0.6155 0.5337 0.3689 0.092 Uiso 1 1 calc R . .
H36C H 0.6692 0.4761 0.4350 0.092 Uiso 1 1 calc R . .
C37 C 0.3606(2) 0.49763(18) 0.14687(14) 0.0313(6) Uani 1 1 d . . .
C38 C 0.2584(2) 0.50841(19) 0.17294(14) 0.0330(7) Uani 1 1 d . . .
C39 C 0.1799(3) 0.5887(2) 0.16616(16) 0.0387(7) Uani 1 1 d . . .
C40 C 0.2094(3) 0.6555(2) 0.13146(19) 0.0502(9) Uani 1 1 d . . .
H40 H 0.1585 0.7106 0.1265 0.060 Uiso 1 1 calc R . .
C41 C 0.3100(3) 0.6450(2) 0.10390(19) 0.0513(9) Uani 1 1 d . . .
H41 H 0.3265 0.6920 0.0800 0.062 Uiso 1 1 calc R . .
C42 C 0.3856(3) 0.5660(2) 0.11153(16) 0.0400(8) Uani 1 1 d . . .
H42 H 0.4545 0.5581 0.0927 0.048 Uiso 1 1 calc R . .
C43 C -0.0307(3) 0.5453(3) 0.1730(2) 0.0728(13) Uani 1 1 d . . .
H43A H -0.0001 0.4853 0.1910 0.109 Uiso 1 1 calc R . .
H43B H -0.0253 0.5523 0.1252 0.109 Uiso 1 1 calc R . .
H43C H -0.1059 0.5659 0.1861 0.109 Uiso 1 1 calc R . .
C44 C 0.0546(4) 0.5792(3) 0.2954(2) 0.0859(15) Uani 1 1 d . . .
H44A H -0.0156 0.5819 0.3144 0.129 Uiso 1 1 calc R . .
H44B H 0.0805 0.6195 0.3126 0.129 Uiso 1 1 calc R . .
H44C H 0.1046 0.5220 0.3069 0.129 Uiso 1 1 calc R . .
C45 C -0.0337(4) 0.7222(3) 0.1835(3) 0.104(2) Uani 1 1 d . . .
H45A H -0.0345 0.7385 0.1359 0.156 Uiso 1 1 calc R . .
H45B H 0.0002 0.7554 0.2036 0.156 Uiso 1 1 calc R . .
H45C H -0.1070 0.7329 0.1998 0.156 Uiso 1 1 calc R . .
C46 C 0.4585(2) 0.35708(19) 0.07932(14) 0.0334(7) Uani 1 1 d . . .
C47 C 0.5272(3) 0.2780(2) 0.06551(14) 0.0355(7) Uani 1 1 d . . .
C48 C 0.5172(3) 0.2474(2) 0.00745(15) 0.0398(8) Uani 1 1 d . . .
C49 C 0.4385(3) 0.2998(2) -0.03635(16) 0.0477(9) Uani 1 1 d . . .
H49 H 0.4303 0.2810 -0.0758 0.057 Uiso 1 1 calc R . .
C50 C 0.3723(3) 0.3775(2) -0.02445(16) 0.0470(9) Uani 1 1 d . . .
H50 H 0.3207 0.4119 -0.0559 0.056 Uiso 1 1 calc R . .
C51 C 0.3808(3) 0.4058(2) 0.03316(15) 0.0388(7) Uani 1 1 d . . .
H51 H 0.3335 0.4589 0.0416 0.047 Uiso 1 1 calc R . .
C52 C 0.5648(4) 0.0562(3) 0.05294(19) 0.0700(13) Uani 1 1 d . . .
H52A H 0.6001 0.0000 0.0409 0.105 Uiso 1 1 calc R . .
H52B H 0.4875 0.0674 0.0551 0.105 Uiso 1 1 calc R . .
H52C H 0.5905 0.0585 0.0957 0.105 Uiso 1 1 calc R . .
C53 C 0.5526(4) 0.1268(3) -0.09136(18) 0.0681(12) Uani 1 1 d . . .
H53A H 0.5668 0.1698 -0.1249 0.102 Uiso 1 1 calc R . .
H53B H 0.4761 0.1346 -0.0900 0.102 Uiso 1 1 calc R . .
H53C H 0.5923 0.0705 -0.1019 0.102 Uiso 1 1 calc R . .
C54 C 0.7418(4) 0.1183(3) -0.0145(2) 0.0668(12) Uani 1 1 d . . .
H54A H 0.7682 0.1179 0.0287 0.100 Uiso 1 1 calc R . .
H54B H 0.7564 0.1633 -0.0457 0.100 Uiso 1 1 calc R . .
H54C H 0.7777 0.0636 -0.0290 0.100 Uiso 1 1 calc R . .
P3 P 0.36425(6) 0.77252(5) 0.34299(4) 0.03184(18) Uani 1 1 d . . .
C55 C 0.4100(2) 0.80888(19) 0.40855(15) 0.0333(7) Uani 1 1 d . . .
C56 C 0.4093(3) 0.7691(2) 0.47224(15) 0.0436(8) Uani 1 1 d . . .
H56 H 0.3819 0.7233 0.4819 0.052 Uiso 1 1 calc R . .
C57 C 0.4488(3) 0.7963(3) 0.52221(17) 0.0547(10) Uani 1 1 d . . .
H57 H 0.4486 0.7688 0.5659 0.066 Uiso 1 1 calc R . .
C58 C 0.4879(3) 0.8626(3) 0.50844(19) 0.0524(10) Uani 1 1 d . . .
H58 H 0.5145 0.8809 0.5427 0.063 Uiso 1 1 calc R . .
C59 C 0.4890(3) 0.9029(2) 0.44492(18) 0.0464(9) Uani 1 1 d . . .
H59 H 0.5170 0.9484 0.4357 0.056 Uiso 1 1 calc R . .
C60 C 0.4496(2) 0.8772(2) 0.39501(16) 0.0398(8) Uani 1 1 d . . .
H60 H 0.4491 0.9056 0.3515 0.048 Uiso 1 1 calc R . .
C61 C 0.4741(2) 0.72208(18) 0.29250(14) 0.0317(7) Uani 1 1 d . . .
C62 C 0.5697(2) 0.7389(2) 0.29240(15) 0.0371(7) Uani 1 1 d . . .
H62 H 0.5776 0.7768 0.3193 0.045 Uiso 1 1 calc R . .
C63 C 0.6534(3) 0.7003(2) 0.25299(16) 0.0441(8) Uani 1 1 d . . .
H63 H 0.7188 0.7116 0.2531 0.053 Uiso 1 1 calc R . .
C64 C 0.6427(3) 0.6455(2) 0.21361(16) 0.0434(8) Uani 1 1 d . . .
H64 H 0.7005 0.6195 0.1866 0.052 Uiso 1 1 calc R . .
C65 C 0.5479(3) 0.6286(2) 0.21342(15) 0.0420(8) Uani 1 1 d . . .
H65 H 0.5411 0.5902 0.1866 0.050 Uiso 1 1 calc R . .
C66 C 0.4632(3) 0.6667(2) 0.25170(15) 0.0388(7) Uani 1 1 d . . .
H66 H 0.3978 0.6557 0.2506 0.047 Uiso 1 1 calc R . .
C67 C 0.2708(2) 0.8614(2) 0.29483(15) 0.0380(7) Uani 1 1 d . . .
C68 C 0.2560(3) 0.8609(3) 0.23104(19) 0.0762(15) Uani 1 1 d . . .
H68 H 0.2961 0.8138 0.2107 0.091 Uiso 1 1 calc R . .
C69 C 0.1809(4) 0.9306(3) 0.1949(2) 0.0789(10) Uani 1 1 d . . .
H69 H 0.1706 0.9308 0.1499 0.095 Uiso 1 1 calc R . .
C70 C 0.1234(3) 0.9970(3) 0.2238(2) 0.0720(12) Uani 1 1 d U . .
H70 H 0.0728 1.0436 0.1990 0.086 Uiso 1 1 calc R . .
C71 C 0.1363(4) 0.9984(3) 0.2869(2) 0.0789(10) Uani 1 1 d U . .
H71 H 0.0943 1.0454 0.3067 0.095 Uiso 1 1 calc R . .
C72 C 0.2106(3) 0.9314(2) 0.3234(2) 0.0514(9) Uani 1 1 d . . .
H72 H 0.2207 0.9330 0.3681 0.062 Uiso 1 1 calc R . .
C73 C 0.2976(3) 0.6986(2) 0.37718(15) 0.0371(7) Uani 1 1 d . . .
C74 C 0.3498(3) 0.6125(2) 0.38596(19) 0.0558(10) Uani 1 1 d . . .
H74 H 0.4214 0.5909 0.3715 0.067 Uiso 1 1 calc R . .
C75 C 0.2974(4) 0.5578(2) 0.4160(2) 0.0651(12) Uani 1 1 d . . .
H75 H 0.3325 0.4985 0.4210 0.078 Uiso 1 1 calc R . .
C76 C 0.1966(3) 0.5884(3) 0.43807(19) 0.0597(11) Uani 1 1 d . . .
H76 H 0.1618 0.5505 0.4594 0.072 Uiso 1 1 calc R . .
C77 C 0.1438(3) 0.6735(3) 0.4301(2) 0.0667(12) Uani 1 1 d . . .
H77 H 0.0730 0.6944 0.4462 0.080 Uiso 1 1 calc R . .
C78 C 0.1939(3) 0.7292(2) 0.39855(19) 0.0533(9) Uani 1 1 d . . .
H78 H 0.1568 0.7882 0.3917 0.064 Uiso 1 1 calc R . .
O1 O -0.0014(7) -0.0420(6) 0.5203(4) 0.100 Uiso 0.455(3) 1 d PD B -1
C79 C 0.0359(12) -0.0095(9) 0.4519(6) 0.100 Uiso 0.455(3) 1 d PD B -1
H79A H 0.1149 -0.0299 0.4505 0.120 Uiso 0.455(3) 1 calc PR B -1
H79B H 0.0106 -0.0343 0.4187 0.120 Uiso 0.455(3) 1 calc PR B -1
C80 C 0.0023(11) 0.0732(8) 0.4360(6) 0.100 Uiso 0.455(3) 1 d PD B -1
H80A H -0.0553 0.0909 0.4032 0.120 Uiso 0.455(3) 1 calc PR B -1
H80B H 0.0615 0.0931 0.4171 0.120 Uiso 0.455(3) 1 calc PR B -1
C81 C -0.0367(11) 0.1078(8) 0.4946(6) 0.100 Uiso 0.455(3) 1 d PD B -1
H81A H 0.0190 0.1209 0.5164 0.120 Uiso 0.455(3) 1 calc PR B -1
H81B H -0.1000 0.1591 0.4864 0.120 Uiso 0.455(3) 1 calc PR B -1
C82 C -0.0612(11) 0.0436(7) 0.5284(7) 0.100 Uiso 0.455(3) 1 d PD B -1
H82A H -0.1366 0.0523 0.5189 0.120 Uiso 0.455(3) 1 calc PR B -1
H82B H -0.0578 0.0477 0.5752 0.120 Uiso 0.455(3) 1 calc PR B -1
O2 O 1.007(3) 0.023(2) 0.0018(18) 0.100 Uiso 0.103(5) 1 d PD C -1
H2 H 1.0535 0.0476 -0.0031 0.150 Uiso 0.103(5) 1 d PR C -1
C83 C 0.987(5) 0.003(4) 0.0687(19) 0.100 Uiso 0.103(5) 1 d PD C -1
H83A H 1.0299 0.0239 0.0944 0.150 Uiso 0.103(5) 1 calc PR C -1
H83B H 1.0059 -0.0583 0.0806 0.150 Uiso 0.103(5) 1 calc PR C -1
H83C H 0.9113 0.0298 0.0779 0.150 Uiso 0.103(5) 1 calc PR C -1

loop_
_atom_site_aniso_label
_atom_site_aniso_U_11
_atom_site_aniso_U_22
_atom_site_aniso_U_33
_atom_site_aniso_U_23
_atom_site_aniso_U_13
_atom_site_aniso_U_12
V 0.0311(3) 0.0257(3) 0.0268(3) -0.00087(19) 0.0001(2) -0.0126(2)
S1 0.0494(5) 0.0264(4) 0.0297(4) -0.0049(3) 0.0070(3) -0.0184(3)
S2 0.0330(4) 0.0276(4) 0.0330(4) -0.0028(3) -0.0032(3) -0.0112(3)
S3 0.0554(6) 0.0709(6) 0.0330(4) -0.0005(4) 0.0013(4) -0.0339(5)
S4 0.0361(4) 0.0376(4) 0.0331(4) -0.0107(3) 0.0052(3) -0.0189(3)
S5 0.0319(4) 0.0370(4) 0.0437(5) 0.0086(3) -0.0030(3) -0.0147(3)
S6 0.0516(5) 0.0396(5) 0.0326(4) -0.0093(4) 0.0004(4) -0.0084(4)
P1 0.0322(4) 0.0268(4) 0.0271(4) -0.0035(3) -0.0006(3) -0.0119(3)
P2 0.0308(4) 0.0296(4) 0.0285(4) -0.0030(3) 0.0003(3) -0.0126(3)
Si1 0.0401(5) 0.0278(4) 0.0287(4) -0.0035(3) 0.0045(4) -0.0075(4)
Si2 0.0350(5) 0.0366(5) 0.0488(6) 0.0060(4) 0.0009(4) -0.0074(4)
Si3 0.0650(8) 0.0996(10) 0.0463(6) -0.0104(6) -0.0179(6) -0.0240(7)
Si4 0.0411(5) 0.0439(5) 0.0437(5) -0.0070(4) -0.0063(4) -0.0181(4)
Si5 0.0398(6) 0.0496(6) 0.0631(7) -0.0017(5) 0.0073(5) -0.0055(5)
Si6 0.0817(8) 0.0448(6) 0.0333(5) -0.0121(4) 0.0113(5) -0.0349(6)
C1 0.0305(15) 0.0293(15) 0.0272(15) -0.0034(12) -0.0001(12) -0.0120(13)
C2 0.0302(15) 0.0232(14) 0.0309(15) 0.0004(12) -0.0023(12) -0.0089(12)
C3 0.0295(15) 0.0243(14) 0.0295(15) -0.0024(12) 0.0010(12) -0.0078(12)
C4 0.0374(17) 0.0305(16) 0.0307(16) 0.0003(12) 0.0045(13) -0.0131(13)
C5 0.049(2) 0.0244(15) 0.0380(18) 0.0013(13) 0.0023(14) -0.0173(14)
C6 0.0403(18) 0.0250(15) 0.0353(17) -0.0061(12) 0.0001(13) -0.0122(13)
C7 0.044(2) 0.0363(19) 0.048(2) -0.0014(15) 0.0048(16) 0.0013(16)
C8 0.058(2) 0.043(2) 0.0372(18) -0.0109(15) -0.0024(16) -0.0184(17)
C9 0.062(2) 0.044(2) 0.0346(18) -0.0035(15) 0.0098(16) -0.0102(18)
C10 0.0372(17) 0.0255(15) 0.0252(14) -0.0014(11) 0.0033(12) -0.0112(13)
C11 0.0358(17) 0.0261(15) 0.0254(14) -0.0014(11) 0.0001(12) -0.0116(13)
C12 0.0400(18) 0.0297(16) 0.0285(15) 0.0008(12) 0.0058(13) -0.0113(14)
C13 0.049(2) 0.0271(16) 0.0346(17) -0.0024(13) 0.0112(14) -0.0089(14)
C14 0.059(2) 0.0314(17) 0.0290(16) -0.0082(13) 0.0070(14) -0.0191(16)
C15 0.0450(19) 0.0330(16) 0.0278(15) -0.0058(13) 0.0020(13) -0.0182(15)
C16 0.0358(19) 0.049(2) 0.063(2) 0.0052(18) 0.0010(17) -0.0154(16)
C17 0.047(2) 0.042(2) 0.096(3) 0.008(2) 0.008(2) -0.0037(18)
C18 0.053(2) 0.066(3) 0.056(2) 0.013(2) -0.0160(19) -0.012(2)
C19 0.0340(16) 0.0250(15) 0.0351(16) -0.0031(12) -0.0034(13) -0.0113(13)
C20 0.0396(18) 0.0353(17) 0.0357(17) -0.0040(13) -0.0024(14) -0.0166(14)
C21 0.042(2) 0.0422(19) 0.0438(19) -0.0075(15) -0.0095(15) -0.0131(16)
C22 0.0371(19) 0.044(2) 0.065(2) -0.0104(17) -0.0137(17) -0.0089(16)
C23 0.0317(18) 0.0412(19) 0.060(2) -0.0092(16) 0.0031(16) -0.0092(15)
C24 0.0346(17) 0.0336(17) 0.0388(17) -0.0033(14) -0.0024(14) -0.0087(14)
C28 0.0302(16) 0.0216(14) 0.0340(16) 0.0008(12) 0.0002(12) -0.0086(12)
C29 0.0291(15) 0.0253(15) 0.0351(16) -0.0027(12) 0.0027(12) -0.0118(12)
C30 0.0327(17) 0.0296(16) 0.0419(18) -0.0032(13) -0.0036(14) -0.0116(13)
C31 0.0294(17) 0.0345(17) 0.050(2) 0.0000(14) -0.0035(14) -0.0134(14)
C32 0.0304(17) 0.0403(18) 0.047(2) 0.0021(15) 0.0067(14) -0.0144(14)
C33 0.0370(18) 0.0359(17) 0.0340(17) -0.0003(13) 0.0020(13) -0.0133(14)
C34 0.059(3) 0.089(3) 0.061(3) -0.002(2) -0.021(2) -0.040(2)
C35 0.073(3) 0.056(2) 0.041(2) -0.0005(17) 0.0025(18) -0.022(2)
C36 0.058(2) 0.066(3) 0.069(3) -0.034(2) -0.011(2) -0.018(2)
C37 0.0315(16) 0.0307(16) 0.0307(15) 0.0003(12) -0.0033(12) -0.0105(13)
C38 0.0349(17) 0.0335(16) 0.0310(16) 0.0028(13) -0.0060(13) -0.0143(14)
C39 0.0358(18) 0.0357(17) 0.0430(18) -0.0017(14) -0.0032(14) -0.0111(14)
C40 0.043(2) 0.0299(18) 0.071(3) -0.0006(17) -0.0055(18) -0.0058(15)
C41 0.048(2) 0.0327(18) 0.072(3) 0.0100(17) -0.0047(18) -0.0185(16)
C42 0.0365(18) 0.0340(17) 0.050(2) 0.0029(15) 0.0014(15) -0.0172(15)
C43 0.041(2) 0.092(3) 0.077(3) 0.024(2) -0.012(2) -0.026(2)
C44 0.087(4) 0.100(4) 0.067(3) -0.032(3) 0.026(3) -0.021(3)
C45 0.060(3) 0.065(3) 0.155(5) -0.004(3) 0.040(3) 0.010(3)
C46 0.0373(17) 0.0380(17) 0.0281(15) -0.0008(13) 0.0023(13) -0.0189(14)
C47 0.0442(19) 0.0401(18) 0.0277(16) -0.0043(13) 0.0054(13) -0.0223(15)
C48 0.057(2) 0.0447(19) 0.0276(16) -0.0040(14) 0.0071(15) -0.0316(17)
C49 0.071(3) 0.058(2) 0.0271(17) -0.0010(16) -0.0016(16) -0.040(2)
C50 0.058(2) 0.056(2) 0.0308(18) 0.0057(16) -0.0092(16) -0.0285(19)
C51 0.0436(19) 0.0398(18) 0.0339(17) 0.0020(14) -0.0056(14) -0.0173(15)
C52 0.120(4) 0.057(3) 0.048(2) -0.0075(19) 0.010(2) -0.050(3)
C53 0.117(4) 0.064(3) 0.040(2) -0.0199(19) 0.007(2) -0.047(3)
C54 0.081(3) 0.057(3) 0.066(3) -0.026(2) 0.022(2) -0.022(2)
P3 0.0306(4) 0.0321(4) 0.0302(4) -0.0003(3) 0.0012(3) -0.0090(3)
C55 0.0283(16) 0.0330(16) 0.0351(17) -0.0060(13) 0.0028(13) -0.0053(13)
C56 0.0367(19) 0.061(2) 0.0325(17) -0.0031(15) 0.0055(14) -0.0177(17)
C57 0.044(2) 0.082(3) 0.0312(19) -0.0070(18) 0.0032(15) -0.013(2)
C58 0.039(2) 0.062(2) 0.053(2) -0.0274(19) -0.0053(16) -0.0019(18)
C59 0.0394(19) 0.0399(19) 0.059(2) -0.0157(17) -0.0078(16) -0.0065(16)
C60 0.0367(18) 0.0351(17) 0.0418(18) -0.0061(14) -0.0048(14) -0.0030(14)
C61 0.0331(16) 0.0288(15) 0.0288(15) -0.0003(12) -0.0007(12) -0.0060(13)
C62 0.0366(18) 0.0410(18) 0.0343(17) -0.0085(14) 0.0008(14) -0.0122(15)
C63 0.0341(18) 0.054(2) 0.0438(19) -0.0102(16) 0.0029(15) -0.0136(16)
C64 0.043(2) 0.044(2) 0.0338(17) -0.0077(15) 0.0069(14) -0.0023(16)
C65 0.055(2) 0.0319(17) 0.0367(18) -0.0080(14) -0.0021(16) -0.0090(16)
C66 0.0442(19) 0.0360(17) 0.0370(17) -0.0015(14) -0.0013(14) -0.0159(15)
C67 0.0277(16) 0.0413(19) 0.0384(18) 0.0054(14) 0.0022(13) -0.0081(14)
C68 0.063(3) 0.084(3) 0.039(2) -0.004(2) -0.0004(19) 0.030(2)
C69 0.061(2) 0.073(2) 0.0769(18) 0.0084(17) -0.0037(17) 0.0049(17)
C70 0.047(2) 0.068(3) 0.0662(18) 0.026(2) 0.0086(19) 0.009(2)
C71 0.061(2) 0.073(2) 0.0769(18) 0.0084(17) -0.0037(17) 0.0049(17)
C72 0.046(2) 0.0351(19) 0.071(3) -0.0065(17) -0.0170(18) -0.0088(16)
C73 0.0370(18) 0.0385(18) 0.0355(17) -0.0003(14) 0.0007(14) -0.0148(15)
C74 0.053(2) 0.040(2) 0.065(2) 0.0073(18) 0.0134(19) -0.0115(18)
C75 0.087(3) 0.039(2) 0.065(3) 0.0055(19) 0.014(2) -0.022(2)
C76 0.067(3) 0.061(3) 0.061(2) 0.007(2) 0.000(2) -0.042(2)
C77 0.040(2) 0.067(3) 0.092(3) 0.009(2) 0.006(2) -0.027(2)
C78 0.041(2) 0.046(2) 0.071(3) 0.0014(18) 0.0080(18) -0.0175(17)

loop_
_atom_type_symbol
_atom_type_description
_atom_type_scat_dispersion_real
_atom_type_scat_dispersion_imag
_atom_type_scat_source
C C 0.0033 0.0016 'International Tables Vol C Tables 4.2.6.8 and 6.1.1.4'
H H 0.0000 0.0000 'International Tables Vol C Tables 4.2.6.8 and 6.1.1.4'
Si Si 0.0817 0.0704 'International Tables Vol C Tables 4.2.6.8 and 6.1.1.4'
P P 0.1023 0.0942 'International Tables Vol C Tables 4.2.6.8 and 6.1.1.4'
S S 0.1246 0.1234 'International Tables Vol C Tables 4.2.6.8 and 6.1.1.4'
V V 0.3005 0.5294 'International Tables Vol C Tables 4.2.6.8 and 6.1.1.4'
O O 0.0106 0.0060 'International Tables Vol C Tables 4.2.6.8 and 6.1.1.4'

loop_
_geom_angle_atom_site_label_1
_geom_angle_atom_site_label_2
_geom_angle_atom_site_label_3
_geom_angle
S5 V S4 113.04(3)
S5 V S1 93.71(3)
S4 V S1 87.90(3)
S5 V S2 155.78(4)
S4 V S2 86.12(3)
S1 V S2 102.00(3)
S5 V P1 88.41(3)
S4 V P1 156.87(3)
S1 V P1 81.90(3)
S2 V P1 75.87(3)
S5 V P2 77.11(3)
S4 V P2 75.74(3)
S1 V P2 155.92(3)
S2 V P2 94.52(3)
P1 V P2 119.48(3)
C2 S1 V 108.66(10)
C11 S2 V 112.26(10)
C29 S4 V 109.26(10)
C38 S5 V 104.85(10)
C10 P1 C1 101.58(13)
C10 P1 C19 108.34(13)
C1 P1 C19 102.16(13)
C10 P1 V 111.75(10)
C1 P1 V 105.43(9)
C19 P1 V 124.58(10)
C28 P2 C37 103.71(13)
C28 P2 C46 108.68(14)
C37 P2 C46 102.47(14)
C28 P2 V 108.44(10)
C37 P2 V 101.02(10)
C46 P2 V 129.23(10)
C8 Si1 C7 110.51(17)
C8 Si1 C9 105.44(17)
C7 Si1 C9 109.17(16)
C8 Si1 C3 115.32(14)
C7 Si1 C3 108.54(15)
C9 Si1 C3 107.67(15)
C18 Si2 C16 109.34(19)
C18 Si2 C17 109.4(2)
C16 Si2 C17 105.56(18)
C18 Si2 C12 107.93(16)
C16 Si2 C12 115.99(15)
C17 Si2 C12 108.53(17)
C26 Si3 C25' 91.5(7)
C26 Si3 C27' 94.6(8)
C25' Si3 C27' 120.5(7)
C26 Si3 C25 112.9(4)
C25' Si3 C25 21.4(6)
C27' Si3 C25 117.3(6)
C26 Si3 C21 109.3(4)
C25' Si3 C21 120.5(6)
C27' Si3 C21 112.8(5)
C25 Si3 C21 109.2(3)
C26 Si3 C26' 14.4(10)
C25' Si3 C26' 105.5(10)
C27' Si3 C26' 84.3(11)
C25 Si3 C26' 126.9(8)
C21 Si3 C26' 104.2(9)
C26 Si3 C27 116.6(5)
C25' Si3 C27 112.5(6)
C27' Si3 C27 22.5(5)
C25 Si3 C27 102.0(4)
C21 Si3 C27 106.4(2)
C26' Si3 C27 106.8(9)
C36 Si4 C34 106.5(2)
C36 Si4 C35 109.83(19)
C34 Si4 C35 109.1(2)
C36 Si4 C30 114.78(16)
C34 Si4 C30 108.50(17)
C35 Si4 C30 108.11(15)
C43 Si5 C44 110.1(2)
C43 Si5 C45 108.1(2)
C44 Si5 C45 108.8(3)
C43 Si5 C39 112.06(18)
C44 Si5 C39 110.4(2)
C45 Si5 C39 107.29(19)
C54 Si6 C52 110.5(2)
C54 Si6 C53 107.4(2)
C52 Si6 C53 108.17(19)
C54 Si6 C48 112.86(17)
C52 Si6 C48 110.43(17)
C53 Si6 C48 107.35(18)
C6 C1 C2 119.8(3)
C6 C1 P1 121.8(2)
C2 C1 P1 118.3(2)
C3 C2 C1 119.3(3)
C3 C2 S1 120.1(2)
C1 C2 S1 120.5(2)
C4 C3 C2 117.8(3)
C4 C3 Si1 119.0(2)
C2 C3 Si1 123.1(2)
C5 C4 C3 122.6(3)
C6 C5 C4 119.0(3)
C5 C6 C1 121.2(3)
C15 C10 C11 120.8(3)
C15 C10 P1 125.9(2)
C11 C10 P1 113.2(2)
C10 C11 C12 120.8(3)
C10 C11 S2 119.3(2)
C12 C11 S2 119.9(2)
C11 C12 C13 116.6(3)
C11 C12 Si2 123.5(2)
C13 C12 Si2 119.7(2)
C14 C13 C12 122.7(3)
C13 C14 C15 119.9(3)
C14 C15 C10 119.2(3)
C24 C19 C20 118.1(3)
C24 C19 P1 120.5(2)
C20 C19 P1 121.0(2)
C19 C20 C21 121.6(3)
C19 C20 S3 119.7(2)
C21 C20 S3 118.7(2)
C22 C21 C20 117.4(3)
C22 C21 Si3 118.6(3)
C20 C21 Si3 124.0(3)
C21 C22 C23 121.7(3)
C24 C23 C22 119.9(3)
C23 C24 C19 121.1(3)
C33 C28 C29 120.9(3)
C33 C28 P2 125.2(2)
C29 C28 P2 113.8(2)
C28 C29 C30 119.8(3)
C28 C29 S4 119.6(2)
C30 C29 S4 120.5(2)
C31 C30 C29 117.5(3)
C31 C30 Si4 119.1(2)
C29 C30 Si4 123.2(2)
C32 C31 C30 122.6(3)
C33 C32 C31 119.4(3)
C32 C33 C28 119.8(3)
C42 C37 C38 120.3(3)
C42 C37 P2 123.6(2)
C38 C37 P2 116.0(2)
C37 C38 C39 120.9(3)
C37 C38 S5 118.8(2)
C39 C38 S5 120.3(2)
C40 C39 C38 116.5(3)
C40 C39 Si5 121.4(3)
C38 C39 Si5 122.0(2)
C41 C40 C39 122.9(3)
C42 C41 C40 119.5(3)
C41 C42 C37 119.8(3)
C51 C46 C47 118.2(3)
C51 C46 P2 118.9(2)
C47 C46 P2 122.3(2)
C46 C47 C48 121.5(3)
C46 C47 S6 122.3(2)
C48 C47 S6 116.1(2)
C49 C48 C47 117.0(3)
C49 C48 Si6 119.2(2)
C47 C48 Si6 123.6(3)
C50 C49 C48 122.4(3)
C49 C50 C51 120.1(3)
C50 C51 C46 120.8(3)
C55 P3 C73 108.68(15)
C55 P3 C67 108.72(15)
C73 P3 C67 108.95(15)
C55 P3 C61 110.91(14)
C73 P3 C61 109.53(14)
C67 P3 C61 110.01(14)
C56 C55 C60 119.5(3)
C56 C55 P3 120.8(3)
C60 C55 P3 119.8(2)
C55 C56 C57 120.0(3)
C58 C57 C56 120.2(3)
C57 C58 C59 120.5(3)
C60 C59 C58 120.1(4)
C59 C60 C55 119.9(3)
C62 C61 C66 119.3(3)
C62 C61 P3 120.3(2)
C66 C61 P3 120.4(2)
C63 C62 C61 119.8(3)
C64 C63 C62 120.6(3)
C63 C64 C65 119.9(3)
C66 C65 C64 120.6(3)
C65 C66 C61 119.7(3)
C68 C67 C72 118.9(3)
C68 C67 P3 120.8(3)
C72 C67 P3 120.2(3)
C67 C68 C69 119.6(4)
C70 C69 C68 120.2(5)
C71 C70 C69 121.1(4)
C70 C71 C72 120.0(4)
C71 C72 C67 120.1(4)
C78 C73 C74 119.6(3)
C78 C73 P3 118.7(3)
C74 C73 P3 121.6(3)
C73 C74 C75 119.8(4)
C76 C75 C74 120.2(4)
C75 C76 C77 120.8(4)
C76 C77 C78 119.8(4)
C73 C78 C77 119.8(4)
C82 O1 C79 89.6(8)
C80 C79 O1 114.4(13)
C79 C80 C81 107.1(12)
C82 C81 C80 99.4(12)
C81 C82 O1 121.0(13)

loop_
_geom_bond_atom_site_label_1
_geom_bond_atom_site_label_2
_geom_bond_distance
V S5 2.3643(9)
V S4 2.3943(9)
V S1 2.4061(9)
V S2 2.4210(9)
V P1 2.4553(9)
V P2 2.5303(9)
S1 C2 1.758(3)
S2 C11 1.779(3)
S3 C20 1.790(3)
S4 C29 1.780(3)
S5 C38 1.777(3)
S6 C47 1.765(3)
P1 C10 1.818(3)
P1 C1 1.819(3)
P1 C19 1.831(3)
P2 C28 1.812(3)
P2 C37 1.824(3)
P2 C46 1.841(3)
Si1 C8 1.860(3)
Si1 C7 1.863(3)
Si1 C9 1.880(3)
Si1 C3 1.883(3)
Si2 C18 1.863(4)
Si2 C16 1.869(3)
Si2 C17 1.877(4)
Si2 C12 1.892(3)
Si3 C26 1.818(9)
Si3 C25' 1.828(12)
Si3 C27' 1.827(12)
Si3 C25 1.878(7)
Si3 C21 1.883(3)
Si3 C26' 1.886(16)
Si3 C27 1.896(7)
Si4 C36 1.850(4)
Si4 C34 1.866(4)
Si4 C35 1.869(4)
Si4 C30 1.895(3)
Si5 C43 1.861(5)
Si5 C44 1.862(5)
Si5 C45 1.882(5)
Si5 C39 1.887(3)
Si6 C54 1.856(5)
Si6 C52 1.866(4)
Si6 C53 1.875(4)
Si6 C48 1.893(4)
C1 C6 1.391(4)
C1 C2 1.416(4)
C2 C3 1.416(4)
C3 C4 1.399(4)
C4 C5 1.384(4)
C5 C6 1.373(4)
C10 C15 1.391(4)
C10 C11 1.402(4)
C11 C12 1.402(4)
C12 C13 1.408(4)
C13 C14 1.382(5)
C14 C15 1.384(4)
C19 C24 1.390(4)
C19 C20 1.404(4)
C20 C21 1.410(4)
C21 C22 1.382(5)
C22 C23 1.387(5)
C23 C24 1.376(4)
C28 C33 1.389(4)
C28 C29 1.404(4)
C29 C30 1.416(4)
C30 C31 1.393(4)
C31 C32 1.393(5)
C32 C33 1.383(4)
C37 C42 1.392(4)
C37 C38 1.397(4)
C38 C39 1.408(4)
C39 C40 1.395(5)
C40 C41 1.388(5)
C41 C42 1.376(5)
C46 C51 1.400(4)
C46 C47 1.415(4)
C47 C48 1.416(4)
C48 C49 1.395(5)
C49 C50 1.374(5)
C50 C51 1.381(5)
P3 C55 1.794(3)
P3 C73 1.796(3)
P3 C67 1.799(3)
P3 C61 1.801(3)
C55 C56 1.383(4)
C55 C60 1.405(4)
C56 C57 1.393(5)
C57 C58 1.370(6)
C58 C59 1.384(5)
C59 C60 1.378(5)
C61 C62 1.389(4)
C61 C66 1.408(4)
C62 C63 1.386(4)
C63 C64 1.377(5)
C64 C65 1.382(5)
C65 C66 1.376(5)
C67 C68 1.351(5)
C67 C72 1.396(5)
C68 C69 1.406(6)
C69 C70 1.345(6)
C70 C71 1.334(6)
C71 C72 1.381(5)
C73 C78 1.376(5)
C73 C74 1.381(5)
C74 C75 1.385(5)
C75 C76 1.348(6)
C76 C77 1.368(6)
C77 C78 1.387(5)
O1 C82 1.439(13)
O1 C79 1.551(13)
C79 C80 1.315(13)
C80 C81 1.431(13)
C81 C82 1.320(13)
O2 C83 1.41(2)
